data_1548549
loop_
_publ_author_name
'Kanzaki, M.'
'Xue, X.'

_publ_section_title
;
 Protoenstatite in MgSiO3 samples prepared by conventional solid state
 reaction
;
_journal_name_full 'Journal of Mineralogical and Petrological Sciences'
_journal_page_first 359
_journal_page_last 364
_journal_volume 112
_journal_year 2017
_chemical_formula_sum 'Mg O3 Si'
_chemical_name_common 'MgSiO3 protoenstatite'
_chemical_name_mineral protoenstatite
_space_group_IT_number 60
_space_group_name_Hall '-P 2n 2ab'
_space_group_name_H-M_alt 'P b c n'
_symmetry_space_group_name_Hall '-P 2n 2ab'
_symmetry_space_group_name_H-M 'P b c n'
_cell_angle_alpha 90
_cell_angle_beta 90
_cell_angle_gamma 90
_cell_formula_units_Z 8
_cell_length_a 9.25655(9)
_cell_length_b 8.73919(9)
_cell_length_c 5.31939(5)
_cell_volume 430.311(7)
_diffrn_ambient_temperature 298
_cod_data_source_file protoenstatite.cif
_cod_data_source_block protoenstatite
_cod_depositor_comments 'Journal name was wrong, and corrected.'
_cod_original_formula_sum 'Mg Si O3'
_cod_database_code 1548549

loop_
_space_group_symop_operation_xyz
'x, y, z'
'-x, -y, -z'
'-x+1/2, -y+1/2, z+1/2'
'x+1/2, y+1/2, -z+1/2'
'-x, y, -z+1/2'
'x, -y, z+1/2'
'x+1/2, -y+1/2, -z'
'-x+1/2, y+1/2, z'

loop_
_atom_site_label
_atom_site_occupancy
_atom_site_fract_x
_atom_site_fract_y
_atom_site_fract_z
_atom_site_adp_type
_atom_site_B_iso_or_equiv
_atom_site_type_symbol
Mg1 1.0 0.000000 0.9012(3) 0.250000 Biso 0.84(6) Mg
Mg2 1.0 0.000000 0.2627(3) 0.250000 Biso 0.84(6) Mg
Si 1.0 0.2929(2) 0.0911(2) 0.0690(3) Biso 0.56(5) Si
O1 1.0 0.1197(3) 0.0945(4) 0.0772(7) Biso 0.95(6) O
O2 1.0 0.3788(3) 0.2488(4) 0.0713(6) Biso 0.95(6) O
O3 1.0 0.3463(3) 0.9773(4) 0.2982(6) Biso 0.95(6) O
